data_2213534
loop_
_publ_author_name
'Hong-Li Wang'
'Bin Zhang'
'Wen-Yuan Xu'
'Yi-Qiong Bai'
'Hong Wu'

_publ_section_title
;
 (4-Acetylphenyl)diphenylamine
;
_journal_coeditor_code SG2151
_journal_issue 5
_journal_name_full 'Acta Crystallographica Section E'
_journal_page_first o2648
_journal_page_last o2649
_journal_paper_doi 10.1107/S1600536807017904
_journal_volume 63
_journal_year 2007
_chemical_formula_iupac 'C20 H17 N O'
_chemical_formula_moiety 'C20 H17 N O'
_chemical_formula_sum 'C20 H17 N O'
_chemical_formula_weight 287.35
_chemical_name_systematic
;
(4-Acetylphenyl)diphenylamine
;
_space_group_IT_number 14
_symmetry_cell_setting monoclinic
_symmetry_space_group_name_Hall '-P 2ybc'
_symmetry_space_group_name_H-M 'P 1 21/c 1'
_atom_sites_solution_hydrogens geom
_atom_sites_solution_primary direct
_atom_sites_solution_secondary difmap
_audit_creation_method SHELXL97
_cell_angle_alpha 90.00
_cell_angle_beta 95.692(2)
_cell_angle_gamma 90.00
_cell_formula_units_Z 4
_cell_length_a 12.4246(15)
_cell_length_b 11.6657(14)
_cell_length_c 10.7149(13)
_cell_measurement_reflns_used 3239
_cell_measurement_temperature 292(2)
_cell_measurement_theta_max 22.84
_cell_measurement_theta_min 2.40
_cell_volume 1545.4(3)
_computing_cell_refinement SAINT
_computing_data_collection 'SMART (Bruker, 2000)'
_computing_data_reduction 'SAINT (Bruker, 2000)'
_computing_molecular_graphics 'SHELXTL (Bruker, 1997)'
_computing_publication_material SHELXTL
_computing_structure_refinement 'SHELXL97 (Sheldrick, 1997)'
_computing_structure_solution 'SHELXS97 (Sheldrick, 1997)'
_diffrn_ambient_temperature 292(2)
_diffrn_measured_fraction_theta_full 0.987
_diffrn_measured_fraction_theta_max 0.987
_diffrn_measurement_device_type 'Bruker SMART CCD area-detector'
_diffrn_measurement_method '\f and \w'
_diffrn_radiation_monochromator graphite
_diffrn_radiation_source 'fine-focus sealed tube'
_diffrn_radiation_type MoK\a
_diffrn_radiation_wavelength 0.71073
_diffrn_reflns_av_R_equivalents 0.0329
_diffrn_reflns_av_sigmaI/netI 0.0334
_diffrn_reflns_limit_h_max 16
_diffrn_reflns_limit_h_min -16
_diffrn_reflns_limit_k_max 14
_diffrn_reflns_limit_k_min -15
_diffrn_reflns_limit_l_max 13
_diffrn_reflns_limit_l_min -13
_diffrn_reflns_number 13015
_diffrn_reflns_theta_full 27.50
_diffrn_reflns_theta_max 27.50
_diffrn_reflns_theta_min 1.65
_exptl_absorpt_coefficient_mu 0.076
_exptl_absorpt_correction_T_max 0.9925
_exptl_absorpt_correction_T_min 0.9703
_exptl_absorpt_correction_type multi-scan
_exptl_absorpt_process_details '(SADABS; Sheldrick, 1997)'
_exptl_crystal_colour yellow
_exptl_crystal_density_diffrn 1.235
_exptl_crystal_density_method 'not measured'
_exptl_crystal_description needle
_exptl_crystal_F_000 608
_exptl_crystal_size_max 0.40
_exptl_crystal_size_mid 0.20
_exptl_crystal_size_min 0.10
_refine_diff_density_max 0.164
_refine_diff_density_min -0.153
_refine_ls_extinction_method none
_refine_ls_goodness_of_fit_ref 1.042
_refine_ls_hydrogen_treatment constr
_refine_ls_matrix_type full
_refine_ls_number_parameters 200
_refine_ls_number_reflns 3501
_refine_ls_number_restraints 0
_refine_ls_restrained_S_all 1.042
_refine_ls_R_factor_all 0.0828
_refine_ls_R_factor_gt 0.0540
_refine_ls_shift/su_max 0.003
_refine_ls_shift/su_mean 0.000
_refine_ls_structure_factor_coef Fsqd
_refine_ls_weighting_details 'calc w=1/[\s^2^(Fo^2^)+(0.0624P)^2^+0.1587P] where P=(Fo^2^+2Fc^2^)/3'
_refine_ls_weighting_scheme calc
_refine_ls_wR_factor_gt 0.1299
_refine_ls_wR_factor_ref 0.1418
_reflns_number_gt 2405
_reflns_number_total 3501
_reflns_threshold_expression I>2\s(I)
_cod_data_source_file sg2151.cif
_cod_data_source_block I
_cod_depositor_comments
;
The following automatic conversions were performed:
'_symmetry_cell_setting' value 'Monoclinic' changed to 'monoclinic'
according to '/home/saulius/struct/CIF-dictionaries/cif_core.dic'
dictionary named 'cif_core.dic' version 2.4.1 from 2010-06-29.

Automatic conversion script
Id: cif_fix_enum 1527 2010-12-29 10:47:43Z saulius 

The following automatic conversions were performed:

'_symmetry_cell_setting' value 'Monoclinic' changed to 'monoclinic'
according to /home/saulius/struct/CIF-dictionaries/cif_core.dic
dictionary named 'cif_core.dic' version 2.4.1 from 2010-06-29.

Automatic conversion script
Id: cif_fix_values 1715 2011-07-08 13:25:40Z adriana 
;
_cod_original_sg_symbol_Hall -P2ybc
_cod_original_sg_symbol_H-M 'P 21/c'
_cod_database_code 2213534
_cod_database_fobs_code 2213534

loop_
_symmetry_equiv_pos_as_xyz
'x, y, z'
'-x, y+1/2, -z+1/2'
'-x, -y, -z'
'x, -y-1/2, z-1/2'

loop_
_atom_site_type_symbol
_atom_site_label
_atom_site_fract_x
_atom_site_fract_y
_atom_site_fract_z
_atom_site_U_iso_or_equiv
_atom_site_adp_type
_atom_site_calc_flag
_atom_site_refinement_flags
_atom_site_occupancy
C C1 0.98420(15) 0.63194(16) 0.1092(2) 0.0684(5) Uani d . 1
H H1 0.9616 0.5813 0.0448 0.082 Uiso calc R 1
C C2 1.08370(17) 0.6168(2) 0.1763(2) 0.0849(7) Uani d . 1
H H2 1.1273 0.5557 0.1572 0.102 Uiso calc R 1
C C3 1.11854(17) 0.6901(2) 0.2700(2) 0.0852(7) Uani d . 1
H H3 1.1862 0.6802 0.3142 0.102 Uiso calc R 1
C C4 1.05306(17) 0.7790(2) 0.29892(18) 0.0791(6) Uani d . 1
H H4 1.0762 0.8290 0.3637 0.095 Uiso calc R 1
C C5 0.95291(14) 0.79464(17) 0.23241(17) 0.0644(5) Uani d . 1
H H5 0.9090 0.8551 0.2526 0.077 Uiso calc R 1
C C6 0.91798(13) 0.72097(13) 0.13646(16) 0.0489(4) Uani d . 1
C C7 0.79048(12) 0.85026(13) 0.01683(15) 0.0475(4) Uani d . 1
C C8 0.86768(13) 0.91749(15) -0.03108(16) 0.0547(4) Uani d . 1
H H8 0.9371 0.8889 -0.0355 0.066 Uiso calc R 1
C C9 0.84239(15) 1.02710(16) -0.07262(17) 0.0643(5) Uani d . 1
H H9 0.8952 1.0722 -0.1041 0.077 Uiso calc R 1
C C10 0.74081(16) 1.06985(15) -0.06800(17) 0.0634(5) Uani d . 1
H H10 0.7244 1.1440 -0.0954 0.076 Uiso calc R 1
C C11 0.66348(15) 1.00311(15) -0.02287(18) 0.0626(5) Uani d . 1
H H11 0.5938 1.0318 -0.0208 0.075 Uiso calc R 1
C C12 0.68717(13) 0.89334(14) 0.01988(17) 0.0575(5) Uani d . 1
H H12 0.6337 0.8486 0.0506 0.069 Uiso calc R 1
C C13 0.75297(12) 0.64351(13) 0.02226(16) 0.0483(4) Uani d . 1
C C14 0.74125(14) 0.55137(14) 0.10220(17) 0.0593(5) Uani d . 1
H H14 0.7753 0.5529 0.1835 0.071 Uiso calc R 1
C C15 0.67985(13) 0.45833(14) 0.06191(17) 0.0576(5) Uani d . 1
H H15 0.6726 0.3977 0.1168 0.069 Uiso calc R 1
C C16 0.62840(12) 0.45266(13) -0.05875(15) 0.0469(4) Uani d . 1
C C17 0.63985(12) 0.54510(13) -0.13801(15) 0.0496(4) Uani d . 1
H H17 0.6055 0.5436 -0.2192 0.059 Uiso calc R 1
C C18 0.70135(12) 0.63927(13) -0.09827(16) 0.0496(4) Uani d . 1
H H18 0.7082 0.7003 -0.1528 0.059 Uiso calc R 1
C C19 0.56434(13) 0.34906(14) -0.09891(18) 0.0568(5) Uani d . 1
C C20 0.5170(2) 0.33839(19) -0.2318(2) 0.0892(7) Uani d . 1
H H20A 0.4790 0.2669 -0.2430 0.134 Uiso calc R 1
H H20B 0.5738 0.3409 -0.2863 0.134 Uiso calc R 1
H H20C 0.4676 0.4005 -0.2519 0.134 Uiso calc R 1
N N1 0.81658(11) 0.73840(11) 0.06453(15) 0.0580(4) Uani d . 1
O O1 0.55117(12) 0.27271(11) -0.02457(15) 0.0808(4) Uani d . 1

loop_
_atom_site_aniso_label
_atom_site_aniso_U_11
_atom_site_aniso_U_22
_atom_site_aniso_U_33
_atom_site_aniso_U_12
_atom_site_aniso_U_13
_atom_site_aniso_U_23
C1 0.0602(11) 0.0598(11) 0.0826(14) 0.0043(9) -0.0054(10) -0.0032(10)
C2 0.0597(12) 0.0743(14) 0.118(2) 0.0088(10) -0.0059(12) 0.0199(13)
C3 0.0544(12) 0.1086(18) 0.0880(16) -0.0125(12) -0.0151(11) 0.0452(14)
C4 0.0679(13) 0.1159(18) 0.0512(11) -0.0349(13) -0.0060(10) 0.0014(11)
C5 0.0568(11) 0.0771(13) 0.0593(11) -0.0115(9) 0.0057(9) -0.0105(9)
C6 0.0458(9) 0.0475(9) 0.0522(10) -0.0049(7) -0.0002(7) 0.0032(7)
C7 0.0450(9) 0.0420(9) 0.0540(10) -0.0033(7) -0.0022(7) -0.0058(7)
C8 0.0437(9) 0.0594(10) 0.0600(11) -0.0044(8) 0.0006(8) -0.0019(8)
C9 0.0643(11) 0.0655(12) 0.0613(12) -0.0195(9) -0.0029(9) 0.0089(9)
C10 0.0748(13) 0.0462(10) 0.0656(12) -0.0043(9) -0.0108(9) 0.0020(8)
C11 0.0559(10) 0.0532(10) 0.0778(13) 0.0100(8) 0.0019(9) -0.0054(9)
C12 0.0488(9) 0.0522(10) 0.0724(12) -0.0038(8) 0.0103(8) -0.0021(9)
C13 0.0443(9) 0.0420(9) 0.0574(10) -0.0012(6) -0.0021(7) -0.0003(7)
C14 0.0676(11) 0.0565(10) 0.0505(10) -0.0091(8) -0.0110(8) 0.0061(8)
C15 0.0641(11) 0.0490(10) 0.0586(11) -0.0079(8) -0.0001(8) 0.0116(8)
C16 0.0427(8) 0.0430(9) 0.0546(10) -0.0006(6) 0.0028(7) 0.0004(7)
C17 0.0495(9) 0.0480(9) 0.0494(10) 0.0004(7) -0.0040(7) 0.0009(7)
C18 0.0498(9) 0.0415(9) 0.0562(10) -0.0023(7) -0.0013(7) 0.0079(7)
C19 0.0501(10) 0.0444(9) 0.0764(13) -0.0028(7) 0.0084(9) -0.0054(9)
C20 0.1024(16) 0.0780(14) 0.0831(15) -0.0318(12) -0.0115(13) -0.0154(12)
N1 0.0497(8) 0.0426(8) 0.0777(10) -0.0036(6) -0.0142(7) -0.0007(7)
O1 0.0921(10) 0.0514(8) 0.0977(11) -0.0206(7) 0.0040(8) 0.0073(7)

loop_
_atom_type_symbol
_atom_type_description
_atom_type_scat_dispersion_real
_atom_type_scat_dispersion_imag
_atom_type_scat_source
C C 0.0033 0.0016 'International Tables Vol C Tables 4.2.6.8 and 6.1.1.4'
H H 0.0000 0.0000 'International Tables Vol C Tables 4.2.6.8 and 6.1.1.4'
N N 0.0061 0.0033 'International Tables Vol C Tables 4.2.6.8 and 6.1.1.4'
O O 0.0106 0.0060 'International Tables Vol C Tables 4.2.6.8 and 6.1.1.4'

loop_
_geom_angle_atom_site_label_1
_geom_angle_atom_site_label_2
_geom_angle_atom_site_label_3
_geom_angle
_geom_angle_publ_flag
C6 C1 C2 120.8(2) ?
C6 C1 H1 119.6 ?
C2 C1 H1 119.6 ?
C3 C2 C1 120.6(2) ?
C3 C2 H2 119.7 ?
C1 C2 H2 119.7 ?
C2 C3 C4 119.4(2) ?
C2 C3 H3 120.3 ?
C4 C3 H3 120.3 ?
C3 C4 C5 120.4(2) ?
C3 C4 H4 119.8 ?
C5 C4 H4 119.8 ?
C6 C5 C4 120.2(2) ?
C6 C5 H5 119.9 ?
C4 C5 H5 119.9 ?
C1 C6 C5 118.63(16) ?
C1 C6 N1 120.60(15) ?
C5 C6 N1 120.75(16) ?
C8 C7 C12 118.99(15) ?
C8 C7 N1 120.82(15) ?
C12 C7 N1 120.18(15) ?
C7 C8 C9 120.22(16) ?
C7 C8 H8 119.9 ?
C9 C8 H8 119.9 ?
C10 C9 C8 120.63(17) ?
C10 C9 H9 119.7 ?
C8 C9 H9 119.7 ?
C11 C10 C9 119.49(17) ?
C11 C10 H10 120.3 ?
C9 C10 H10 120.3 ?
C10 C11 C12 120.85(17) ?
C10 C11 H11 119.6 ?
C12 C11 H11 119.6 ?
C11 C12 C7 119.81(16) ?
C11 C12 H12 120.1 ?
C7 C12 H12 120.1 ?
C18 C13 C14 118.66(14) ?
C18 C13 N1 121.41(14) ?
C14 C13 N1 119.93(15) ?
C15 C14 C13 120.44(16) ?
C15 C14 H14 119.8 ?
C13 C14 H14 119.8 ?
C14 C15 C16 121.48(15) ?
C14 C15 H15 119.3 ?
C16 C15 H15 119.3 ?
C15 C16 C17 117.88(14) ?
C15 C16 C19 119.53(15) ?
C17 C16 C19 122.59(15) ?
C18 C17 C16 121.08(15) ?
C18 C17 H17 119.5 ?
C16 C17 H17 119.5 ?
C17 C18 C13 120.46(15) ?
C17 C18 H18 119.8 ?
C13 C18 H18 119.8 ?
O1 C19 C16 120.55(17) ?
O1 C19 C20 119.89(16) ?
C16 C19 C20 119.56(16) ?
C19 C20 H20A 109.5 ?
C19 C20 H20B 109.5 ?
H20A C20 H20B 109.5 ?
C19 C20 H20C 109.5 ?
H20A C20 H20C 109.5 ?
H20B C20 H20C 109.5 ?
C13 N1 C6 119.98(13) yes
C13 N1 C7 120.21(13) yes
C6 N1 C7 118.79(12) yes

loop_
_geom_bond_atom_site_label_1
_geom_bond_atom_site_label_2
_geom_bond_distance
_geom_bond_publ_flag
C1 C6 1.374(2) ?
C1 C2 1.378(3) ?
C1 H1 0.9300 ?
C2 C3 1.356(3) ?
C2 H2 0.9300 ?
C3 C4 1.373(3) ?
C3 H3 0.9300 ?
C4 C5 1.383(3) ?
C4 H4 0.9300 ?
C5 C6 1.377(2) ?
C5 H5 0.9300 ?
C6 N1 1.425(2) yes
C7 C8 1.377(2) ?
C7 C12 1.382(2) ?
C7 N1 1.427(2) ?
C8 C9 1.380(2) ?
C8 H8 0.9300 ?
C9 C10 1.362(3) ?
C9 H9 0.9300 ?
C10 C11 1.362(2) ?
C10 H10 0.9300 ?
C11 C12 1.382(2) ?
C11 H11 0.9300 ?
C12 H12 0.9300 ?
C13 C18 1.385(2) ?
C13 C14 1.391(2) ?
C13 N1 1.4086(19) yes
C14 C15 1.372(2) ?
C14 H14 0.9300 ?
C15 C16 1.386(2) ?
C15 H15 0.9300 ?
C16 C17 1.389(2) ?
C16 C19 1.487(2) yes
C17 C18 1.381(2) ?
C17 H17 0.9300 ?
C18 H18 0.9300 ?
C19 O1 1.217(2) yes
C19 C20 1.491(3) yes
C20 H20A 0.9600 ?
C20 H20B 0.9600 ?
C20 H20C 0.9600 ?

loop_
_geom_torsion_atom_site_label_1
_geom_torsion_atom_site_label_2
_geom_torsion_atom_site_label_3
_geom_torsion_atom_site_label_4
_geom_torsion
C6 C1 C2 C3 -0.5(3)
C1 C2 C3 C4 1.0(3)
C2 C3 C4 C5 -0.7(3)
C3 C4 C5 C6 0.0(3)
C2 C1 C6 C5 -0.2(3)
C2 C1 C6 N1 178.13(18)
C4 C5 C6 C1 0.4(3)
C4 C5 C6 N1 -177.89(16)
C12 C7 C8 C9 1.5(3)
N1 C7 C8 C9 -177.59(16)
C7 C8 C9 C10 -0.6(3)
C8 C9 C10 C11 -0.6(3)
C9 C10 C11 C12 0.9(3)
C10 C11 C12 C7 -0.1(3)
C8 C7 C12 C11 -1.1(3)
N1 C7 C12 C11 177.96(16)
C18 C13 C14 C15 0.1(3)
N1 C13 C14 C15 -179.75(15)
C13 C14 C15 C16 0.4(3)
C14 C15 C16 C17 -0.7(2)
C14 C15 C16 C19 178.88(15)
C15 C16 C17 C18 0.6(2)
C19 C16 C17 C18 -178.98(14)
C16 C17 C18 C13 -0.1(2)
C14 C13 C18 C17 -0.2(2)
N1 C13 C18 C17 179.64(14)
C15 C16 C19 O1 4.7(2)
C17 C16 C19 O1 -175.81(16)
C15 C16 C19 C20 -174.68(18)
C17 C16 C19 C20 4.9(3)
C18 C13 N1 C6 -137.14(17)
C14 C13 N1 C6 42.7(2)
C18 C13 N1 C7 31.1(2)
C14 C13 N1 C7 -149.03(16)
C1 C6 N1 C13 38.0(2)
C5 C6 N1 C13 -143.77(17)
C1 C6 N1 C7 -130.47(17)
C5 C6 N1 C7 47.8(2)
C8 C7 N1 C13 -128.23(17)
C12 C7 N1 C13 52.7(2)
C8 C7 N1 C6 40.2(2)
C12 C7 N1 C6 -138.87(17)

loop_
_cod_related_entry_id
_cod_related_entry_database
_cod_related_entry_code
1 ChemSpider 12947444
